data_7158268
loop_
_publ_author_name
'Li, Chen-Yi'
'Xiang, Min'
'Zhang, Jian'
'Li, Wen-Sheng'
'Zou, Ying'
'Tian, Fang'
'Wang, Li-Xin'

_publ_section_title
;
 Organocatalytic enantioselective aza-Friedel-Crafts reaction between
 benzothiazolimines and 2-naphthols for the preparation of chiral
 2'-aminobenzothiazolomethyl naphthols.
;
_journal_issue 35
_journal_name_full 'Organic &amp; biomolecular chemistry'
_journal_page_first 7690
_journal_page_last 7694
_journal_paper_doi 10.1039/d1ob01443a
_journal_volume 19
_journal_year 2021
_chemical_absolute_configuration ad
_chemical_formula_moiety 'C24 H18 N2 O S'
_chemical_formula_sum 'C24 H18 N2 O S'
_chemical_formula_weight 382.46
_space_group_crystal_system monoclinic
_space_group_IT_number 4
_space_group_name_Hall 'P 2yb'
_space_group_name_H-M_alt 'P 1 21 1'
_atom_sites_solution_hydrogens mixed
_atom_sites_solution_primary iterative
_audit_creation_date 2020-11-05
_audit_creation_method
;
Olex2 1.2
(compiled 2018.05.29 svn.r3508 for OlexSys, GUI svn.r5506)
;
_audit_update_record
;
2021-01-13 deposited with the CCDC.	2021-08-17 downloaded from the CCDC.
;
_cell_angle_alpha 90
_cell_angle_beta 92.861(5)
_cell_angle_gamma 90
_cell_formula_units_Z 2
_cell_length_a 6.8325(3)
_cell_length_b 15.6420(8)
_cell_length_c 8.9374(5)
_cell_measurement_reflns_used 1909
_cell_measurement_temperature 293(2)
_cell_measurement_theta_max 68.7150
_cell_measurement_theta_min 4.9700
_cell_volume 953.98(8)
_computing_cell_refinement 'CrysAlisPro 1.171.40.53 (Rigaku OD, 2019)'
_computing_data_collection 'CrysAlisPro 1.171.40.53 (Rigaku OD, 2019)'
_computing_data_reduction 'CrysAlisPro 1.171.40.53 (Rigaku OD, 2019)'
_computing_molecular_graphics 'Olex2 (Dolomanov et al., 2009)'
_computing_publication_material 'Olex2 (Dolomanov et al., 2009)'
_computing_structure_refinement 'ShelXL (Sheldrick, 2015)'
_computing_structure_solution 'olex2.solve (Bourhis et al., 2015)'
_diffrn_ambient_temperature 293(2)
_diffrn_detector 'CCD plate'
_diffrn_detector_area_resol_mean 16.2312
_diffrn_detector_type Eos
_diffrn_measured_fraction_theta_full 1.000
_diffrn_measured_fraction_theta_max 1.000
_diffrn_measurement_details
;
List of Runs (angles in degrees, time in seconds):

  # Type    Start    End  Width  t~exp~   \w     \q     \k     \f   Frames
#--------------------------------------------------------------------------
  1  \w   -108.00 -32.00   1.00    1.00    --  -33.50 178.00 -90.00   76
  2  \w    -98.00 -54.00   1.00    1.00    --  -33.50 -77.00  30.00   44
  3  \w      0.00  27.00   1.00    1.00    --   36.47  19.00 -30.00   27
  4  \w      4.00  76.00   1.00    1.00    --   36.47 -99.00  60.00   72
  5  \w     31.00  99.00   1.00    1.00    --   36.47  19.00 -30.00   68
  6  \w      7.00  73.00   1.00    1.00    --   36.47 -99.00 -90.00   66
  7  \w     64.00  99.00   1.00    1.00    --   36.47 178.00-150.00   35
  8  \w     30.00  57.00   1.00    1.00    --   36.47 -99.00 -60.00   27
  9  \w     39.00  76.00   1.00    4.00    --  108.00 -45.00-180.00   37
 10  \w     38.00 112.00   1.00    4.00    --  108.00-111.00 -30.00   74
 11  \w     41.00 126.00   1.00    4.00    --  108.00 -45.00  90.00   85
 12  \w     77.00 108.00   1.00    4.00    --  108.00 -45.00-180.00   31
 13  \w     67.00 111.00   1.00    4.00    --  108.00-111.00  90.00   44
 14  \w     83.00 177.00   1.00    4.00    --  108.00  77.00-120.00   94
 15  \w     83.00 110.00   1.00    4.00    --  108.00 -77.00 120.00   27
 16  \w     51.00 145.00   1.00    4.00    --  108.00   0.00-150.00   94
 17  \w      6.00  35.00   1.00    3.50    --  -33.50  19.00  90.00   29
 18  \w    -33.00   2.00   1.00    3.50    --  -33.50  19.00  90.00   35
 19  \w    -30.00   0.00   1.00    3.50    --  -33.50  77.00-180.00   30
 20  \w     59.00 110.00   1.00    3.50    --   36.47 178.00-120.00   51
 21  \w     63.00 103.00   1.00    3.50    --   36.47  57.00  30.00   40
 22  \w     31.00  57.00   1.00    3.50    --   36.47 -99.00 -30.00   26
 23  \w    -31.00  12.00   1.00    3.50    --   36.47 -57.00-120.00   43
 24  \w     38.00  96.00   1.00    4.00    --  108.00 -30.00 150.00   58
 25  \w    106.00 134.00   1.00    4.00    --  108.00 -77.00-150.00   28
 26  \w     99.00 178.00   1.00    4.00    --  108.00  30.00 -30.00   79
 27  \w     79.00 109.00   1.00    4.00    --  108.00-111.00-150.00   30
 28  \w     69.00 101.00   1.00    4.00    --  108.00 -77.00-150.00   32
 29  \w     44.00 120.00   1.00    4.00    --  108.00 -45.00 -60.00   76
 30  \w     83.00 116.00   1.00    4.00    --  108.00 178.00-180.00   33
 31  \w     78.00 104.00   1.00    4.00    --  108.00 -94.00 -30.00   26
 32  \w    103.00 176.00   1.00    4.00    --  108.00  61.00 -90.00   73
 33  \w     61.00  97.00   1.00    4.00    --  108.00 -94.00 120.00   36
 34  \w     79.00 105.00   1.00    4.00    --  108.00 -61.00 -60.00   26
 35  \w     44.00  73.00   1.00    4.00    --  108.00 -61.00 -60.00   29
 36  \w    -68.00 -42.00   1.00    3.50    --  -33.50 178.00  30.00   26
 37  \w     52.00  77.00   1.00    3.50    --   36.47 -99.00 120.00   25
;
_diffrn_measurement_device 'four-circle diffractometer'
_diffrn_measurement_device_type 'Xcalibur, Eos, Gemini'
_diffrn_measurement_method '\w scans'
_diffrn_orient_matrix_type 'CrysAlisPro convention (1999,Acta A55,543-557)'
_diffrn_orient_matrix_UB_11 -0.0096907000
_diffrn_orient_matrix_UB_12 0.0973723000
_diffrn_orient_matrix_UB_13 -0.0252585000
_diffrn_orient_matrix_UB_21 -0.0064541000
_diffrn_orient_matrix_UB_22 0.0140975000
_diffrn_orient_matrix_UB_23 0.1702786000
_diffrn_orient_matrix_UB_31 0.2254394000
_diffrn_orient_matrix_UB_32 0.0046098000
_diffrn_orient_matrix_UB_33 0.0123784000
_diffrn_radiation_monochromator graphite
_diffrn_radiation_probe x-ray
_diffrn_radiation_type CuK\a
_diffrn_radiation_wavelength 1.54184
_diffrn_reflns_av_unetI/netI 0.0538
_diffrn_reflns_Laue_measured_fraction_full 1.000
_diffrn_reflns_Laue_measured_fraction_max 1.000
_diffrn_reflns_limit_h_max 8
_diffrn_reflns_limit_h_min -8
_diffrn_reflns_limit_k_max 18
_diffrn_reflns_limit_k_min -18
_diffrn_reflns_limit_l_max 10
_diffrn_reflns_limit_l_min 0
_diffrn_reflns_number 3412
_diffrn_reflns_point_group_measured_fraction_full 1.000
_diffrn_reflns_point_group_measured_fraction_max 1.000
_diffrn_reflns_theta_full 67.070
_diffrn_reflns_theta_max 67.070
_diffrn_reflns_theta_min 4.955
_diffrn_source 'fine-focus sealed X-ray tube'
_diffrn_source_type 'Enhance (Cu) X-ray Source'
_exptl_absorpt_coefficient_mu 1.633
_exptl_absorpt_correction_T_max 1.00000
_exptl_absorpt_correction_T_min 0.93002
_exptl_absorpt_correction_type multi-scan
_exptl_absorpt_process_details
;
CrysAlisPro 1.171.40.53 (Rigaku Oxford Diffraction, 2019)
Empirical absorption correction using spherical harmonics,
 implemented in SCALE3 ABSPACK scaling algorithm.
;
_exptl_crystal_colour colourless
_exptl_crystal_colour_primary colourless
_exptl_crystal_density_diffrn 1.331
_exptl_crystal_description prism
_exptl_crystal_F_000 400
_exptl_crystal_size_max 0.16
_exptl_crystal_size_mid 0.1
_exptl_crystal_size_min 0.08
_refine_diff_density_max 0.256
_refine_diff_density_min -0.236
_refine_diff_density_rms 0.047
_refine_ls_abs_structure_details
;
 Flack x determined using 1118 quotients [(I+)-(I-)]/[(I+)+(I-)]
 (Parsons, Flack and Wagner, Acta Cryst. B69 (2013) 249-259).
;
_refine_ls_abs_structure_Flack 0.00(2)
_refine_ls_extinction_method none
_refine_ls_goodness_of_fit_ref 1.048
_refine_ls_hydrogen_treatment mixed
_refine_ls_matrix_type full
_refine_ls_number_parameters 226
_refine_ls_number_reflns 3412
_refine_ls_number_restraints 2
_refine_ls_restrained_S_all 1.047
_refine_ls_R_factor_all 0.0676
_refine_ls_R_factor_gt 0.0566
_refine_ls_shift/su_max 0.000
_refine_ls_shift/su_mean 0.000
_refine_ls_structure_factor_coef Fsqd
_refine_ls_weighting_details 'w=1/[\s^2^(Fo^2^)+(0.0506P)^2^+0.3141P] where P=(Fo^2^+2Fc^2^)/3'
_refine_ls_weighting_scheme calc
_refine_ls_wR_factor_gt 0.1347
_refine_ls_wR_factor_ref 0.1433
_reflns_Friedel_coverage 0.922
_reflns_Friedel_fraction_full 0.999
_reflns_Friedel_fraction_max 0.999
_reflns_number_gt 2902
_reflns_number_total 3412
_reflns_threshold_expression 'I > 2\s(I)'
_cod_data_source_file d1ob01443a2.cif
_cod_data_source_block 202011236_tw
_cod_depositor_comments 'Adding full bibliography for 7158268.cif.'
_cod_original_cell_volume 953.99(8)
_cod_database_code 7158268
_shelx_shelxl_version_number 2014/7
_chemical_oxdiff_formula C30H3O3N4S1
_chemical_oxdiff_usercomment r
_shelx_space_group_comment
;
The symmetry employed for this shelxl refinement is uniquely defined
by the following loop, which should always be used as a source of
symmetry information in preference to the above space-group names.
They are only intended as comments.
;
_shelx_estimated_absorpt_t_max 0.880
_shelx_estimated_absorpt_t_min 0.780
_reflns_odcompleteness_completeness 99.94
_reflns_odcompleteness_iscentric 1
_reflns_odcompleteness_theta 66.97
_olex2_refinement_description
;
1. Twinned data refinement
 Scales: 0.631(7)
 0.369(7)
2. Fixed Uiso
 At 1.2 times of:
  All C(H) groups
3. Restrained distances
 H1A-N1
 0.87 with sigma of 0.02
4.a Ternary CH refined with riding coordinates:
 C11(H11)
4.b Aromatic/amide H refined with riding coordinates:
 C1(H1B), C2(H2), C3(H3), C4(H4), C7(H7), C8(H8), C13(H13), C14(H14), C15(H15),
  C16(H16), C17(H17), C24(H24), C23(H23), C22(H22), C21(H21)
4.c Fitted hexagon refined as free rotating group:
 C6(C1,C2,C3,C4,C5), C12(C13,C14,C15,C16,C17), C20(C19,C24,C23,C22,C21)
;
_olex2_submission_special_instructions 'No special instructions were received'
_oxdiff_exptl_absorpt_empirical_details
;
Empirical correction (ABSPACK) includes:
- Absorption correction using spherical harmonics
- Frame scaling
;
_oxdiff_exptl_absorpt_empirical_full_max 1.156
_oxdiff_exptl_absorpt_empirical_full_min 0.877

loop_
_space_group_symop_operation_xyz
'x, y, z'
'-x, y+1/2, -z'

loop_
_atom_site_label
_atom_site_type_symbol
_atom_site_fract_x
_atom_site_fract_y
_atom_site_fract_z
_atom_site_U_iso_or_equiv
_atom_site_adp_type
_atom_site_occupancy
_atom_site_site_symmetry_order
_atom_site_calc_flag
_atom_site_refinement_flags_posn
_atom_site_refinement_flags_adp
_atom_site_refinement_flags_occupancy
_atom_site_disorder_assembly
_atom_site_disorder_group
S1 S 0.6716(2) 0.72923(11) 0.34120(19) 0.0585(4) Uani 1 1 d . . . . .
O1 O 0.2442(6) 0.5307(3) 0.5002(5) 0.0541(10) Uani 1 1 d . . . . .
H1 H 0.121(12) 0.536(5) 0.485(9) 0.08(2) Uiso 1 1 d . . . . .
N1 N 0.6246(7) 0.5859(3) 0.4961(7) 0.0543(13) Uani 1 1 d D . . . .
H1A H 0.518(7) 0.611(4) 0.515(8) 0.06(2) Uiso 1 1 d D . . . .
N2 N 0.9102(6) 0.5996(3) 0.3629(5) 0.0471(11) Uani 1 1 d . . . . .
C6 C 0.4554(4) 0.3111(2) 0.3014(4) 0.0487(14) Uani 1 1 d . . . . .
C1 C 0.5180(6) 0.2340(2) 0.2427(4) 0.0602(15) Uani 1 1 d G . . . .
H1B H 0.4363 0.2038 0.1753 0.072 Uiso 1 1 calc R . . . .
C2 C 0.7026(6) 0.2023(2) 0.2847(5) 0.0638(18) Uani 1 1 d G . . . .
H2 H 0.7444 0.1507 0.2454 0.077 Uiso 1 1 calc R . . . .
C3 C 0.8247(5) 0.2475(3) 0.3854(5) 0.0610(17) Uani 1 1 d G . . . .
H3 H 0.9482 0.2263 0.4135 0.073 Uiso 1 1 calc R . . . .
C4 C 0.7622(5) 0.3246(2) 0.4440(4) 0.0512(14) Uani 1 1 d G . . . .
H4 H 0.8439 0.3548 0.5114 0.061 Uiso 1 1 calc R . . . .
C5 C 0.5775(5) 0.35635(19) 0.4020(4) 0.0455(13) Uani 1 1 d G . . . .
C7 C 0.2619(9) 0.3412(5) 0.2659(7) 0.0582(16) Uani 1 1 d . . . . .
H7 H 0.1811 0.3111 0.1977 0.070 Uiso 1 1 calc R . . . .
C8 C 0.1944(9) 0.4122(4) 0.3294(7) 0.0560(16) Uani 1 1 d . . . . .
H8 H 0.0663 0.4298 0.3070 0.067 Uiso 1 1 calc R . . . .
C9 C 0.3170(8) 0.4611(4) 0.4309(7) 0.0477(14) Uani 1 1 d . . . . .
C10 C 0.5097(8) 0.4376(4) 0.4603(6) 0.0433(12) Uani 1 1 d . . . . .
C11 C 0.6511(8) 0.4974(4) 0.5485(7) 0.0462(13) Uani 1 1 d . . . . .
H11 H 0.7836 0.4804 0.5236 0.055 Uiso 1 1 calc R . . . .
C12 C 0.6468(6) 0.4944(3) 0.7179(4) 0.0535(14) Uani 1 1 d . . . . .
C13 C 0.4864(6) 0.4651(3) 0.7928(5) 0.0708(19) Uani 1 1 d G . . . .
H13 H 0.3779 0.4431 0.7388 0.085 Uiso 1 1 calc R . . . .
C14 C 0.4881(9) 0.4687(4) 0.9482(5) 0.095(3) Uani 1 1 d G . . . .
H14 H 0.3808 0.4491 0.9983 0.114 Uiso 1 1 calc R . . . .
C15 C 0.6503(11) 0.5017(5) 1.0288(4) 0.112(4) Uani 1 1 d G . . . .
H15 H 0.6514 0.5041 1.1328 0.134 Uiso 1 1 calc R . . . .
C16 C 0.8107(9) 0.5310(5) 0.9540(6) 0.116(4) Uani 1 1 d G . . . .
H16 H 0.9191 0.5530 1.0079 0.139 Uiso 1 1 calc R . . . .
C17 C 0.8089(6) 0.5274(4) 0.7985(6) 0.091(3) Uani 1 1 d G . . . .
H17 H 0.9162 0.5470 0.7484 0.109 Uiso 1 1 calc R . . . .
C18 C 0.7434(8) 0.6263(4) 0.4069(6) 0.0429(12) Uani 1 1 d . . . . .
C20 C 0.8830(5) 0.7336(3) 0.2441(5) 0.0567(14) Uani 1 1 d . . . . .
C19 C 0.9921(6) 0.6594(2) 0.2685(4) 0.0495(14) Uani 1 1 d G . . . .
C24 C 1.1690(6) 0.6491(3) 0.2002(5) 0.0673(19) Uani 1 1 d G . . . .
H24 H 1.2420 0.5995 0.2165 0.081 Uiso 1 1 calc R . . . .
C23 C 1.2366(6) 0.7128(4) 0.1076(5) 0.080(3) Uani 1 1 d G . . . .
H23 H 1.3550 0.7059 0.0619 0.096 Uiso 1 1 calc R . . . .
C22 C 1.1275(7) 0.7869(3) 0.0832(5) 0.086(3) Uani 1 1 d G . . . .
H22 H 1.1727 0.8296 0.0212 0.103 Uiso 1 1 calc R . . . .
C21 C 0.9506(7) 0.7973(3) 0.1514(5) 0.078(2) Uani 1 1 d G . . . .
H21 H 0.8776 0.8469 0.1351 0.093 Uiso 1 1 calc R . . . .

loop_
_atom_site_aniso_label
_atom_site_aniso_U_11
_atom_site_aniso_U_22
_atom_site_aniso_U_33
_atom_site_aniso_U_23
_atom_site_aniso_U_13
_atom_site_aniso_U_12
S1 0.0491(8) 0.0536(8) 0.0735(10) 0.0064(8) 0.0104(7) 0.0085(8)
O1 0.034(2) 0.062(3) 0.066(3) -0.006(2) 0.0012(18) 0.0076(19)
N1 0.039(3) 0.045(3) 0.080(4) 0.000(3) 0.016(2) 0.005(2)
N2 0.034(2) 0.056(3) 0.051(3) -0.002(2) 0.002(2) -0.001(2)
C6 0.048(3) 0.054(3) 0.046(3) 0.000(2) 0.011(3) -0.005(2)
C1 0.064(4) 0.062(4) 0.055(3) -0.007(4) 0.010(3) -0.014(4)
C2 0.078(5) 0.050(4) 0.066(4) 0.001(3) 0.021(4) 0.007(3)
C3 0.054(4) 0.052(4) 0.077(4) 0.007(3) 0.006(3) 0.015(3)
C4 0.046(3) 0.051(3) 0.056(3) 0.001(3) 0.002(3) 0.000(3)
C5 0.043(3) 0.052(3) 0.042(3) 0.004(2) 0.008(2) -0.005(3)
C7 0.048(3) 0.073(4) 0.053(3) -0.006(3) -0.003(3) -0.010(3)
C8 0.036(3) 0.072(4) 0.060(4) -0.001(3) -0.004(3) -0.001(3)
C9 0.038(3) 0.055(4) 0.051(3) 0.003(3) 0.007(3) -0.002(3)
C10 0.036(3) 0.051(3) 0.043(3) 0.006(2) 0.007(2) 0.000(2)
C11 0.036(3) 0.045(3) 0.058(4) 0.002(3) 0.003(2) 0.004(2)
C12 0.053(3) 0.046(3) 0.060(4) -0.006(3) -0.006(3) 0.004(3)
C13 0.070(4) 0.090(5) 0.051(4) -0.004(3) 0.000(3) 0.001(4)
C14 0.122(8) 0.105(7) 0.059(5) 0.004(4) 0.009(5) 0.003(6)
C15 0.178(12) 0.097(7) 0.056(5) -0.015(5) -0.025(6) 0.023(7)
C16 0.141(10) 0.115(8) 0.087(7) -0.022(6) -0.039(7) -0.026(8)
C17 0.086(6) 0.099(6) 0.084(6) -0.007(5) -0.025(5) -0.025(5)
C18 0.033(3) 0.048(3) 0.047(3) -0.005(2) -0.003(2) -0.003(2)
C20 0.053(3) 0.061(3) 0.056(3) 0.006(3) 0.002(3) -0.005(3)
C19 0.034(3) 0.071(4) 0.043(3) -0.003(3) -0.003(2) -0.008(3)
C24 0.047(4) 0.102(6) 0.053(4) 0.001(4) 0.003(3) 0.001(4)
C23 0.054(4) 0.130(9) 0.058(4) 0.013(5) 0.012(3) -0.013(5)
C22 0.080(6) 0.116(7) 0.061(5) 0.026(5) 0.010(4) -0.028(5)
C21 0.077(5) 0.083(5) 0.072(5) 0.018(4) 0.000(4) -0.009(4)

loop_
_atom_type_symbol
_atom_type_description
_atom_type_scat_dispersion_real
_atom_type_scat_dispersion_imag
_atom_type_scat_source
C C 0.0181 0.0091 'International Tables Vol C Tables 4.2.6.8 and 6.1.1.4'
H H 0.0000 0.0000 'International Tables Vol C Tables 4.2.6.8 and 6.1.1.4'
N N 0.0311 0.0180 'International Tables Vol C Tables 4.2.6.8 and 6.1.1.4'
O O 0.0492 0.0322 'International Tables Vol C Tables 4.2.6.8 and 6.1.1.4'
S S 0.3331 0.5567 'International Tables Vol C Tables 4.2.6.8 and 6.1.1.4'

loop_
_geom_angle_atom_site_label_1
_geom_angle_atom_site_label_2
_geom_angle_atom_site_label_3
_geom_angle
_geom_angle_site_symmetry_1
_geom_angle_site_symmetry_3
_geom_angle_publ_flag
C20 S1 C18 88.7(2) . . ?
C9 O1 H1 112(5) . . ?
C11 N1 H1A 118(5) . . ?
C18 N1 H1A 117(5) . . ?
C18 N1 C11 124.8(5) . . ?
C18 N2 C19 110.7(5) . . ?
C1 C6 C5 120.0 . . ?
C1 C6 C7 120.1(4) . . ?
C5 C6 C7 119.8(4) . . ?
C6 C1 H1B 120.0 . . ?
C2 C1 C6 120.0 . . ?
C2 C1 H1B 120.0 . . ?
C1 C2 H2 120.0 . . ?
C1 C2 C3 120.0 . . ?
C3 C2 H2 120.0 . . ?
C2 C3 H3 120.0 . . ?
C2 C3 C4 120.0 . . ?
C4 C3 H3 120.0 . . ?
C3 C4 H4 120.0 . . ?
C5 C4 C3 120.0 . . ?
C5 C4 H4 120.0 . . ?
C6 C5 C10 118.9(3) . . ?
C4 C5 C6 120.0 . . ?
C4 C5 C10 121.1(3) . . ?
C6 C7 H7 119.5 . . ?
C8 C7 C6 121.0(6) . . ?
C8 C7 H7 119.5 . . ?
C7 C8 H8 119.7 . . ?
C7 C8 C9 120.7(6) . . ?
C9 C8 H8 119.7 . . ?
O1 C9 C8 120.2(5) . . ?
O1 C9 C10 119.6(6) . . ?
C10 C9 C8 120.2(6) . . ?
C5 C10 C11 120.8(4) . . ?
C9 C10 C5 118.8(5) . . ?
C9 C10 C11 120.4(6) . . ?
N1 C11 C10 110.3(5) . . ?
N1 C11 H11 106.5 . . ?
N1 C11 C12 109.8(5) . . ?
C10 C11 H11 106.5 . . ?
C12 C11 C10 116.9(5) . . ?
C12 C11 H11 106.5 . . ?
C13 C12 C11 123.1(4) . . ?
C13 C12 C17 120.0 . . ?
C17 C12 C11 116.8(4) . . ?
C12 C13 H13 120.0 . . ?
C14 C13 C12 120.0 . . ?
C14 C13 H13 120.0 . . ?
C13 C14 H14 120.0 . . ?
C13 C14 C15 120.0 . . ?
C15 C14 H14 120.0 . . ?
C14 C15 H15 120.0 . . ?
C16 C15 C14 120.0 . . ?
C16 C15 H15 120.0 . . ?
C15 C16 H16 120.0 . . ?
C17 C16 C15 120.0 . . ?
C17 C16 H16 120.0 . . ?
C12 C17 H17 120.0 . . ?
C16 C17 C12 120.0 . . ?
C16 C17 H17 120.0 . . ?
N1 C18 S1 117.7(4) . . ?
N2 C18 S1 115.2(4) . . ?
N2 C18 N1 127.1(6) . . ?
C19 C20 S1 110.2(3) . . ?
C19 C20 C21 120.0 . . ?
C21 C20 S1 129.8(3) . . ?
C20 C19 N2 115.2(3) . . ?
C24 C19 N2 124.8(3) . . ?
C24 C19 C20 120.0 . . ?
C19 C24 H24 120.0 . . ?
C19 C24 C23 120.0 . . ?
C23 C24 H24 120.0 . . ?
C24 C23 H23 120.0 . . ?
C22 C23 C24 120.0 . . ?
C22 C23 H23 120.0 . . ?
C23 C22 H22 120.0 . . ?
C23 C22 C21 120.0 . . ?
C21 C22 H22 120.0 . . ?
C20 C21 H21 120.0 . . ?
C22 C21 C20 120.0 . . ?
C22 C21 H21 120.0 . . ?

loop_
_geom_bond_atom_site_label_1
_geom_bond_atom_site_label_2
_geom_bond_distance
_geom_bond_site_symmetry_2
_geom_bond_publ_flag
S1 C18 1.774(6) . ?
S1 C20 1.723(3) . ?
O1 H1 0.85(8) . ?
O1 C9 1.359(8) . ?
N1 H1A 0.86(3) . ?
N1 C11 1.470(8) . ?
N1 C18 1.327(8) . ?
N2 C18 1.293(7) . ?
N2 C19 1.396(6) . ?
C6 C1 1.3900 . ?
C6 C5 1.3900 . ?
C6 C7 1.425(7) . ?
C1 H1B 0.9300 . ?
C1 C2 1.3900 . ?
C2 H2 0.9300 . ?
C2 C3 1.3900 . ?
C3 H3 0.9300 . ?
C3 C4 1.3900 . ?
C4 H4 0.9300 . ?
C4 C5 1.3900 . ?
C5 C10 1.457(6) . ?
C7 H7 0.9300 . ?
C7 C8 1.340(9) . ?
C8 H8 0.9300 . ?
C8 C9 1.426(9) . ?
C9 C10 1.379(8) . ?
C10 C11 1.534(8) . ?
C11 H11 0.9800 . ?
C11 C12 1.516(7) . ?
C12 C13 1.3900 . ?
C12 C17 1.3900 . ?
C13 H13 0.9300 . ?
C13 C14 1.3900 . ?
C14 H14 0.9300 . ?
C14 C15 1.3900 . ?
C15 H15 0.9300 . ?
C15 C16 1.3900 . ?
C16 H16 0.9300 . ?
C16 C17 1.3900 . ?
C17 H17 0.9300 . ?
C20 C19 1.3900 . ?
C20 C21 1.3900 . ?
C19 C24 1.3900 . ?
C24 H24 0.9300 . ?
C24 C23 1.3900 . ?
C23 H23 0.9300 . ?
C23 C22 1.3900 . ?
C22 H22 0.9300 . ?
C22 C21 1.3900 . ?
C21 H21 0.9300 . ?

loop_
_geom_hbond_atom_site_label_D
_geom_hbond_atom_site_label_H
_geom_hbond_atom_site_label_A
_geom_hbond_distance_DH
_geom_hbond_distance_HA
_geom_hbond_distance_DA
_geom_hbond_angle_DHA
_geom_hbond_site_symmetry_A
O1 H1 N2 0.85(8) 2.03(8) 2.756(6) 143(7) 1_455
N1 H1A O1 0.86(3) 2.25(7) 2.740(7) 116(6) .

loop_
_geom_torsion_atom_site_label_1
_geom_torsion_atom_site_label_2
_geom_torsion_atom_site_label_3
_geom_torsion_atom_site_label_4
_geom_torsion
_geom_torsion_site_symmetry_1
_geom_torsion_site_symmetry_2
_geom_torsion_site_symmetry_3
_geom_torsion_site_symmetry_4
_geom_torsion_publ_flag
S1 C20 C19 N2 0.0(4) . . . . ?
S1 C20 C19 C24 179.8(3) . . . . ?
S1 C20 C21 C22 -179.7(4) . . . . ?
O1 C9 C10 C5 171.4(5) . . . . ?
O1 C9 C10 C11 -10.5(9) . . . . ?
N1 C11 C12 C13 104.1(5) . . . . ?
N1 C11 C12 C17 -72.4(5) . . . . ?
N2 C19 C24 C23 179.8(4) . . . . ?
C6 C1 C2 C3 0.0 . . . . ?
C6 C5 C10 C9 9.2(6) . . . . ?
C6 C5 C10 C11 -168.9(4) . . . . ?
C6 C7 C8 C9 1.9(10) . . . . ?
C1 C6 C5 C4 0.0 . . . . ?
C1 C6 C5 C10 179.1(4) . . . . ?
C1 C6 C7 C8 175.4(5) . . . . ?
C1 C2 C3 C4 0.0 . . . . ?
C2 C3 C4 C5 0.0 . . . . ?
C3 C4 C5 C6 0.0 . . . . ?
C3 C4 C5 C10 -179.1(4) . . . . ?
C4 C5 C10 C9 -171.7(4) . . . . ?
C4 C5 C10 C11 10.2(6) . . . . ?
C5 C6 C1 C2 0.0 . . . . ?
C5 C6 C7 C8 -0.7(8) . . . . ?
C5 C10 C11 N1 134.7(5) . . . . ?
C5 C10 C11 C12 -99.1(6) . . . . ?
C7 C6 C1 C2 -176.1(5) . . . . ?
C7 C6 C5 C4 176.1(5) . . . . ?
C7 C6 C5 C10 -4.8(5) . . . . ?
C7 C8 C9 O1 -176.8(6) . . . . ?
C7 C8 C9 C10 2.6(10) . . . . ?
C8 C9 C10 C5 -8.1(8) . . . . ?
C8 C9 C10 C11 170.0(5) . . . . ?
C9 C10 C11 N1 -43.4(7) . . . . ?
C9 C10 C11 C12 82.8(7) . . . . ?
C10 C11 C12 C13 -22.4(7) . . . . ?
C10 C11 C12 C17 161.2(4) . . . . ?
C11 N1 C18 S1 173.6(5) . . . . ?
C11 N1 C18 N2 -7.5(10) . . . . ?
C11 C12 C13 C14 -176.3(5) . . . . ?
C11 C12 C17 C16 176.6(5) . . . . ?
C12 C13 C14 C15 0.0 . . . . ?
C13 C12 C17 C16 0.0 . . . . ?
C13 C14 C15 C16 0.0 . . . . ?
C14 C15 C16 C17 0.0 . . . . ?
C15 C16 C17 C12 0.0 . . . . ?
C17 C12 C13 C14 0.0 . . . . ?
C18 S1 C20 C19 -0.7(3) . . . . ?
C18 S1 C20 C21 179.0(3) . . . . ?
C18 N1 C11 C10 -102.9(6) . . . . ?
C18 N1 C11 C12 127.0(6) . . . . ?
C18 N2 C19 C20 1.0(5) . . . . ?
C18 N2 C19 C24 -178.7(4) . . . . ?
C20 S1 C18 N1 -179.6(5) . . . . ?
C20 S1 C18 N2 1.4(4) . . . . ?
C20 C19 C24 C23 0.0 . . . . ?
C19 N2 C18 S1 -1.6(6) . . . . ?
C19 N2 C18 N1 179.5(5) . . . . ?
C19 C20 C21 C22 0.0 . . . . ?
C19 C24 C23 C22 0.0 . . . . ?
C24 C23 C22 C21 0.0 . . . . ?
C23 C22 C21 C20 0.0 . . . . ?
C21 C20 C19 N2 -179.8(4) . . . . ?
C21 C20 C19 C24 0.0 . . . . ?

loop_
_twin_individual_id
_twin_individual_mass_fraction_refined
1 0.631(7)
2 0.369(7)
